data_4502538
loop_
_publ_author_name
'Clarke, Heather D.'
'Arora, Kapildev K.'
'Bass, Heather'
'Kavuru, Padmini'
'Ong, Tien Teng'
'Pujari, Twarita'
'Wojtas, Lukasz'
'Zaworotko, Michael J.'

_publ_section_title
;
 Structure&#x2212;Stability Relationships in Cocrystal Hydrates: Does the
 Promiscuity of Water Make Crystalline Hydrates the Nemesis of Crystal
 Engineering?
;
_journal_issue 5
_journal_name_full 'Crystal Growth &amp; Design'
_journal_page_first 2152
_journal_paper_doi 10.1021/cg901345u
_journal_volume 10
_journal_year 2010
_chemical_formula_moiety 'C10 H10 O4, C6 H6 N2 O, H2 O'
_chemical_formula_sum 'C16 H18 N2 O6'
_chemical_formula_weight 334.32
_chemical_name_systematic
;
 ?
;
_space_group_IT_number 14
_symmetry_cell_setting monoclinic
_symmetry_space_group_name_Hall '-P 2yn'
_symmetry_space_group_name_H-M 'P 1 21/n 1'
_atom_sites_solution_hydrogens geom
_atom_sites_solution_primary direct
_atom_sites_solution_secondary difmap
_audit_creation_method SHELXL-97
_cell_angle_alpha 90.00
_cell_angle_beta 116.652(2)
_cell_angle_gamma 90.00
_cell_formula_units_Z 4
_cell_length_a 6.9389(2)
_cell_length_b 33.460(1)
_cell_length_c 7.3179(3)
_cell_measurement_reflns_used 4670
_cell_measurement_temperature 100(2)
_cell_measurement_theta_max 133.019
_cell_measurement_theta_min 5.282
_cell_volume 1518.51(9)
_computing_cell_refinement 'SAINT (Bruker, 2002)'
_computing_data_collection 'SMART (Bruker, 2002)'
_computing_data_reduction 'SAINT (Bruker, 2002)'
_computing_publication_material 'SHELXL-97 (Sheldrick, 1997)'
_computing_structure_refinement 'SHELXL-97 (Sheldrick, 1997)'
_computing_structure_solution 'SHELXS-97 (Sheldrick, 1990)'
_diffrn_ambient_temperature 100(2)
_diffrn_measured_fraction_theta_full 0.984
_diffrn_measured_fraction_theta_max 0.984
_diffrn_measurement_device_type 'BRUKER SMART APEXII CCD'
_diffrn_measurement_method 'omega scans'
_diffrn_radiation_monochromator graphite
_diffrn_radiation_source 'fine-focus sealed tube'
_diffrn_radiation_type CuK\a
_diffrn_radiation_wavelength 1.54178
_diffrn_reflns_av_R_equivalents 0.0337
_diffrn_reflns_av_sigmaI/netI 0.0241
_diffrn_reflns_limit_h_max 7
_diffrn_reflns_limit_h_min -8
_diffrn_reflns_limit_k_max 39
_diffrn_reflns_limit_k_min -38
_diffrn_reflns_limit_l_max 8
_diffrn_reflns_limit_l_min -8
_diffrn_reflns_number 13046
_diffrn_reflns_theta_full 67.35
_diffrn_reflns_theta_max 67.35
_diffrn_reflns_theta_min 2.64
_exptl_absorpt_coefficient_mu 0.954
_exptl_absorpt_correction_T_max 0.9276
_exptl_absorpt_correction_T_min 0.8322
_exptl_absorpt_correction_type multi-scan
_exptl_absorpt_process_details 'SADABS; (Sheldrick, 2003)'
_exptl_crystal_colour colourless
_exptl_crystal_density_diffrn 1.462
_exptl_crystal_density_method 'not measured'
_exptl_crystal_description block
_exptl_crystal_F_000 704
_exptl_crystal_size_max 0.20
_exptl_crystal_size_mid 0.15
_exptl_crystal_size_min 0.08
_refine_diff_density_max 0.203
_refine_diff_density_min -0.189
_refine_diff_density_rms 0.043
_refine_ls_extinction_method none
_refine_ls_goodness_of_fit_ref 1.026
_refine_ls_hydrogen_treatment mixed
_refine_ls_matrix_type full
_refine_ls_number_parameters 234
_refine_ls_number_reflns 2680
_refine_ls_number_restraints 0
_refine_ls_restrained_S_all 1.026
_refine_ls_R_factor_all 0.0396
_refine_ls_R_factor_gt 0.0336
_refine_ls_shift/su_max 0.001
_refine_ls_shift/su_mean 0.000
_refine_ls_structure_factor_coef Fsqd
_refine_ls_weighting_details 'calc w=1/[\s^2^(Fo^2^)+(0.0563P)^2^+0.2738P] where P=(Fo^2^+2Fc^2^)/3'
_refine_ls_weighting_scheme calc
_refine_ls_wR_factor_gt 0.0878
_refine_ls_wR_factor_ref 0.0910
_reflns_number_gt 2317
_reflns_number_total 2680
_reflns_threshold_expression >2sigma(I)
_cod_data_source_file cg901345u_si_006.cif
_cod_data_source_block FERNAM
_cod_original_sg_symbol_H-M P21/n
_cod_database_code 4502538

loop_
_symmetry_equiv_pos_as_xyz
'x, y, z'
'-x+1/2, y+1/2, -z+1/2'
'-x, -y, -z'
'x-1/2, -y-1/2, z-1/2'

loop_
_atom_site_label
_atom_site_type_symbol
_atom_site_fract_x
_atom_site_fract_y
_atom_site_fract_z
_atom_site_U_iso_or_equiv
_atom_site_adp_type
_atom_site_occupancy
_atom_site_symmetry_multiplicity
_atom_site_calc_flag
_atom_site_refinement_flags
C1 C 1.0846(2) 0.01747(4) 0.2468(2) 0.0179(3) Uani 1 1 d .
O1 O 0.89189(15) 0.02406(3) 0.14423(15) 0.0212(2) Uani 1 1 d .
C2 C 1.2606(2) 0.04389(4) 0.2612(2) 0.0190(3) Uani 1 1 d .
H2 H 1.4054 0.0348 0.3310 0.023 Uiso 1 1 calc R
O2 O 1.38561(16) 0.21549(3) 0.03165(15) 0.0207(2) Uani 1 1 d .
C3 C 1.2205(2) 0.08037(4) 0.1779(2) 0.0180(3) Uani 1 1 d .
H3 H 1.0732 0.0881 0.1098 0.022 Uiso 1 1 calc R
O3 O 1.80131(15) 0.19558(3) 0.15901(15) 0.0214(2) Uani 1 1 d .
H3A H 1.7324 0.2148 0.0841 0.032 Uiso 1 1 calc R
C4 C 1.3765(2) 0.10974(4) 0.1793(2) 0.0177(3) Uani 1 1 d .
O4 O 1.15946(16) -0.01527(3) 0.35933(16) 0.0225(2) Uani 1 1 d .
H4 H 1.051(3) -0.0335(6) 0.346(3) 0.034 Uiso 1 1 d .
C5 C 1.3033(2) 0.14861(4) 0.1099(2) 0.0178(3) Uani 1 1 d .
H5 H 1.1564 0.1552 0.0680 0.021 Uiso 1 1 calc R
C6 C 1.4423(2) 0.17732(4) 0.1017(2) 0.0176(3) Uani 1 1 d .
C7 C 1.6606(2) 0.16806(4) 0.1657(2) 0.0179(3) Uani 1 1 d .
C8 C 1.7343(2) 0.12990(4) 0.2377(2) 0.0189(3) Uani 1 1 d .
H8 H 1.8822 0.1236 0.2831 0.023 Uiso 1 1 calc R
C9 C 1.5944(2) 0.10087(4) 0.2441(2) 0.0186(3) Uani 1 1 d .
H9 H 1.6471 0.0748 0.2928 0.022 Uiso 1 1 calc R
C10 C 1.1610(2) 0.22464(4) -0.0682(2) 0.0231(3) Uani 1 1 d .
H10A H 1.0878 0.2066 -0.1845 0.035 Uiso 1 1 calc R
H10B H 1.1409 0.2523 -0.1170 0.035 Uiso 1 1 calc R
H10C H 1.0998 0.2213 0.0284 0.035 Uiso 1 1 calc R
C11 C 0.6909(2) -0.06777(4) 0.2701(2) 0.0177(3) Uani 1 1 d .
N11 N 0.56981(19) -0.17159(4) 0.37496(18) 0.0202(3) Uani 1 1 d .
N12 N 0.5847(2) -0.03505(4) 0.17595(19) 0.0212(3) Uani 1 1 d .
H12N H 0.664(3) -0.0145(6) 0.166(3) 0.032 Uiso 1 1 d .
H13N H 0.442(3) -0.0343(5) 0.112(3) 0.032 Uiso 1 1 d .
C12 C 0.5644(2) -0.10219(4) 0.2886(2) 0.0170(3) Uani 1 1 d .
O12 O 0.89073(15) -0.07020(3) 0.34529(15) 0.0223(2) Uani 1 1 d .
C13 C 0.3511(2) -0.09920(4) 0.2543(2) 0.0200(3) Uani 1 1 d .
H13 H 0.2760 -0.0745 0.2126 0.024 Uiso 1 1 calc R
C14 C 0.2500(2) -0.13253(4) 0.2816(2) 0.0211(3) Uani 1 1 d .
H14 H 0.1048 -0.1311 0.2607 0.025 Uiso 1 1 calc R
C15 C 0.3639(2) -0.16806(4) 0.3400(2) 0.0210(3) Uani 1 1 d .
H15 H 0.2925 -0.1910 0.3561 0.025 Uiso 1 1 calc R
C16 C 0.6661(2) -0.13897(4) 0.3500(2) 0.0183(3) Uani 1 1 d .
H16 H 0.8126 -0.1410 0.3757 0.022 Uiso 1 1 calc R
O21 O 0.19879(18) 0.23963(3) 0.43312(17) 0.0247(3) Uani 1 1 d .
H21O H 0.273(3) 0.2190(6) 0.500(3) 0.037 Uiso 1 1 d .
H22O H 0.070(4) 0.2321(6) 0.366(3) 0.037 Uiso 1 1 d .

loop_
_atom_site_aniso_label
_atom_site_aniso_U_11
_atom_site_aniso_U_22
_atom_site_aniso_U_33
_atom_site_aniso_U_23
_atom_site_aniso_U_13
_atom_site_aniso_U_12
C1 0.0207(7) 0.0165(7) 0.0171(7) -0.0021(5) 0.0089(6) 0.0000(5)
O1 0.0177(5) 0.0201(5) 0.0240(5) 0.0021(4) 0.0079(4) 0.0002(4)
C2 0.0162(7) 0.0202(7) 0.0198(7) -0.0024(5) 0.0075(6) -0.0001(5)
O2 0.0176(5) 0.0166(5) 0.0264(6) 0.0026(4) 0.0084(4) 0.0002(4)
C3 0.0174(7) 0.0207(7) 0.0160(7) -0.0024(5) 0.0077(6) -0.0001(5)
O3 0.0168(5) 0.0211(5) 0.0253(6) 0.0019(4) 0.0086(4) -0.0031(4)
C4 0.0200(7) 0.0199(7) 0.0138(7) -0.0017(5) 0.0081(6) -0.0013(5)
O4 0.0188(5) 0.0173(5) 0.0288(6) 0.0048(4) 0.0085(4) -0.0006(4)
C5 0.0149(7) 0.0217(8) 0.0162(7) -0.0019(5) 0.0066(5) -0.0001(5)
C6 0.0198(7) 0.0180(7) 0.0154(7) -0.0020(5) 0.0082(6) -0.0014(5)
C7 0.0183(7) 0.0209(7) 0.0149(7) -0.0037(5) 0.0078(6) -0.0041(5)
C8 0.0166(7) 0.0232(7) 0.0165(7) -0.0018(6) 0.0071(6) 0.0002(5)
C9 0.0208(7) 0.0188(7) 0.0159(7) -0.0004(5) 0.0080(6) 0.0012(6)
C10 0.0197(8) 0.0216(8) 0.0275(8) 0.0046(6) 0.0102(6) 0.0030(6)
C11 0.0187(7) 0.0189(7) 0.0153(7) -0.0018(5) 0.0073(6) -0.0005(6)
N11 0.0216(7) 0.0178(6) 0.0201(6) 0.0001(5) 0.0085(5) -0.0013(5)
N12 0.0168(6) 0.0186(6) 0.0254(7) 0.0033(5) 0.0071(5) -0.0003(5)
C12 0.0181(7) 0.0190(7) 0.0135(6) -0.0018(5) 0.0067(5) -0.0017(5)
O12 0.0163(5) 0.0201(5) 0.0281(6) 0.0030(4) 0.0079(4) -0.0010(4)
C13 0.0200(7) 0.0212(7) 0.0176(7) -0.0012(6) 0.0074(6) 0.0019(6)
C14 0.0160(7) 0.0273(8) 0.0202(7) -0.0019(6) 0.0083(6) -0.0026(6)
C15 0.0218(8) 0.0217(7) 0.0194(7) -0.0018(6) 0.0091(6) -0.0055(6)
C16 0.0171(7) 0.0201(7) 0.0168(7) -0.0013(6) 0.0068(6) -0.0005(5)
O21 0.0193(5) 0.0205(6) 0.0307(6) -0.0014(5) 0.0080(5) 0.0025(4)

loop_
_atom_type_symbol
_atom_type_description
_atom_type_scat_dispersion_real
_atom_type_scat_dispersion_imag
_atom_type_scat_source
C C 0.0181 0.0091 'International Tables Vol C Tables 4.2.6.8 and 6.1.1.4'
H H 0.0000 0.0000 'International Tables Vol C Tables 4.2.6.8 and 6.1.1.4'
N N 0.0311 0.0180 'International Tables Vol C Tables 4.2.6.8 and 6.1.1.4'
O O 0.0492 0.0322 'International Tables Vol C Tables 4.2.6.8 and 6.1.1.4'

loop_
_geom_angle_atom_site_label_1
_geom_angle_atom_site_label_2
_geom_angle_atom_site_label_3
_geom_angle
O1 C1 O4 122.97(13)
O1 C1 C2 125.33(13)
O4 C1 C2 111.70(12)
C3 C2 C1 121.29(13)
C3 C2 H2 119.4
C1 C2 H2 119.4
C6 O2 C10 117.21(11)
C2 C3 C4 127.59(13)
C2 C3 H3 116.2
C4 C3 H3 116.2
C7 O3 H3A 109.5
C9 C4 C5 118.63(13)
C9 C4 C3 123.06(13)
C5 C4 C3 118.31(12)
C1 O4 H4 113.5(11)
C6 C5 C4 120.88(13)
C6 C5 H5 119.6
C4 C5 H5 119.6
O2 C6 C5 125.23(13)
O2 C6 C7 114.68(12)
C5 C6 C7 120.08(13)
O3 C7 C8 119.27(12)
O3 C7 C6 121.53(13)
C8 C7 C6 119.20(13)
C7 C8 C9 120.81(13)
C7 C8 H8 119.6
C9 C8 H8 119.6
C8 C9 C4 120.38(13)
C8 C9 H9 119.8
C4 C9 H9 119.8
O2 C10 H10A 109.5
O2 C10 H10B 109.5
H10A C10 H10B 109.5
O2 C10 H10C 109.5
H10A C10 H10C 109.5
H10B C10 H10C 109.5
O12 C11 N12 122.22(13)
O12 C11 C12 119.61(12)
N12 C11 C12 118.16(12)
C16 N11 C15 117.29(12)
C11 N12 H12N 116.8(12)
C11 N12 H13N 121.8(12)
H12N N12 H13N 120.9(17)
C13 C12 C16 117.88(13)
C13 C12 C11 123.42(12)
C16 C12 C11 118.66(12)
C14 C13 C12 119.05(13)
C14 C13 H13 120.5
C12 C13 H13 120.5
C13 C14 C15 118.82(13)
C13 C14 H14 120.6
C15 C14 H14 120.6
N11 C15 C14 123.16(13)
N11 C15 H15 118.4
C14 C15 H15 118.4
N11 C16 C12 123.79(13)
N11 C16 H16 118.1
C12 C16 H16 118.1
H21O O21 H22O 107.2(18)

loop_
_geom_bond_atom_site_label_1
_geom_bond_atom_site_label_2
_geom_bond_distance
C1 O1 1.2246(17)
C1 O4 1.3284(17)
C1 C2 1.4724(19)
C2 C3 1.337(2)
C2 H2 0.9500
O2 C6 1.3666(17)
O2 C10 1.4267(17)
C3 C4 1.459(2)
C3 H3 0.9500
O3 C7 1.3588(17)
O3 H3A 0.8400
C4 C9 1.399(2)
C4 C5 1.406(2)
O4 H4 0.94(2)
C5 C6 1.382(2)
C5 H5 0.9500
C6 C7 1.405(2)
C7 C8 1.388(2)
C8 C9 1.389(2)
C8 H8 0.9500
C9 H9 0.9500
C10 H10A 0.9800
C10 H10B 0.9800
C10 H10C 0.9800
C11 O12 1.2441(17)
C11 N12 1.3269(18)
C11 C12 1.4906(19)
N11 C16 1.3343(18)
N11 C15 1.3391(19)
N12 H12N 0.91(2)
N12 H13N 0.88(2)
C12 C13 1.389(2)
C12 C16 1.389(2)
C13 C14 1.379(2)
C13 H13 0.9500
C14 C15 1.385(2)
C14 H14 0.9500
C15 H15 0.9500
C16 H16 0.9500
O21 H21O 0.87(2)
O21 H22O 0.84(2)

loop_
_geom_hbond_atom_site_label_D
_geom_hbond_atom_site_label_H
_geom_hbond_atom_site_label_A
_geom_hbond_distance_DH
_geom_hbond_distance_HA
_geom_hbond_distance_DA
_geom_hbond_angle_DHA
_geom_hbond_site_symmetry_A
O3 H3A O21 0.84 1.84 2.6237(15) 155.3 4_765
O3 H3A O2 0.84 2.26 2.6872(14) 111.7 .
O4 H4 O12 0.94(2) 1.66(2) 2.5873(14) 171.2(18) .
N12 H12N O1 0.91(2) 2.10(2) 2.9924(16) 168.6(17) .
N12 H13N O1 0.88(2) 2.26(2) 3.0998(16) 158.8(16) 3_655
O21 H21O N11 0.87(2) 1.91(2) 2.7767(16) 175.3(19) 3_656
O21 H22O O3 0.84(2) 2.17(2) 2.9732(15) 158.2(18) 1_355

loop_
_cod_related_entry_id
_cod_related_entry_database
_cod_related_entry_code
1 ChemSpider 30661384
